data_1504610
loop_
_publ_author_name
'Maity, Prantik'
'K\"onig, Burkhard'

_publ_section_title
;
 Synthesis and structure of 1,4-dipiperazino benzenes: chiral
 terphenyl-type peptide helix mimetics.
;
_journal_issue 7
_journal_name_full 'Organic letters'
_journal_page_first 1473
_journal_page_last 1476
_journal_paper_doi 10.1021/ol8002749
_journal_volume 10
_journal_year 2008
_chemical_absolute_configuration ad
_chemical_compound_source 'see text'
_chemical_formula_moiety 'C22 H29 Br N2'
_chemical_formula_structural 'C22 H29 Br N2'
_chemical_formula_sum 'C22 H29 Br N2'
_chemical_formula_weight 401.37
_chemical_name_systematic ?
_space_group_IT_number 4
_symmetry_cell_setting monoclinic
_symmetry_Int_Tables_number 4
_symmetry_space_group_name_Hall 'P 2yb'
_symmetry_space_group_name_H-M 'P 1 21 1'
_atom_sites_solution_hydrogens geom
_atom_sites_solution_primary direct
_atom_sites_solution_secondary difmap
_cell_angle_alpha 90
_cell_angle_beta 96.756(2)
_cell_angle_gamma 90
_cell_formula_units_Z 2
_cell_length_a 9.3190(3)
_cell_length_b 5.5464(2)
_cell_length_c 19.6979(4)
_cell_measurement_reflns_used 1531
_cell_measurement_temperature 150
_cell_measurement_theta_max 62.0558
_cell_measurement_theta_min 2.2576
_cell_volume 1011.05(5)
_computing_cell_refinement
;
CrysAlis RED, Oxford Diffraction Ltd.,
Version 1.171.32.5 (release 08-05-2007 CrysAlis171 .NET)
;
_computing_data_collection
;
CrysAlis CCD, Oxford Diffraction Ltd.,
Version 1.171.31.8 (release 12-05-2006 CrysAlis171 .NET)
;
_computing_data_reduction
;
CrysAlis RED, Oxford Diffraction Ltd.,
Version 1.171.32.5 (release 08-05-2007 CrysAlis171 .NET)
;
_computing_molecular_graphics 'PLATON (Spek, 1990)'
_computing_publication_material 'PLATON (Spek, 2003)'
_computing_structure_refinement 'SHELXL-97 (Sheldrick, 1997)'
_computing_structure_solution 'SIR-97 (Altomare, 1999)'
_diffrn_ambient_temperature 150
_diffrn_detector_area_resol_mean 10.5431
_diffrn_measured_fraction_theta_full 0.979
_diffrn_measured_fraction_theta_max 0.980
_diffrn_measurement_details
;
  1 omega  -29.00   25.00   1.2000    1.5000
omega____ theta____ kappa____ phi______ omega'___ theta'___ frames
    -       -1.2571   45.0000  120.0000    0.0000    0.0000 45

  2 omega   21.00   73.80   1.2000    1.5000
omega____ theta____ kappa____ phi______ omega'___ theta'___ frames
    -       -1.2571   45.0000  120.0000    0.0000    0.0000 44

  3 omega   20.00   77.60   1.2000    1.5000
omega____ theta____ kappa____ phi______ omega'___ theta'___ frames
    -       -1.2571   28.0000 -163.0000    0.0000    0.0000 48

  4 phi    -32.00   31.60   1.2000    3.0000
omega____ theta____ kappa____ phi______ omega'___ theta'___ frames
 -40.0000  -83.1433    0.0000     -        0.0000    0.0000 53

  5 omega  -61.00   -8.20   1.2000    3.0000
omega____ theta____ kappa____ phi______ omega'___ theta'___ frames
    -      -83.1433   45.0000  120.0000    0.0000    0.0000 44

  6 omega -108.00  -55.20   1.2000    3.0000
omega____ theta____ kappa____ phi______ omega'___ theta'___ frames
    -      -83.1433  -45.0000  240.0000    0.0000    0.0000 44

  7 omega -116.00  -58.40   1.2000    3.0000
omega____ theta____ kappa____ phi______ omega'___ theta'___ frames
    -      -83.1433   28.0000  145.0000    0.0000    0.0000 48

  8 omega  -61.00   -8.20   1.2000    3.0000
omega____ theta____ kappa____ phi______ omega'___ theta'___ frames
    -      -83.1433   45.0000    0.0000    0.0000    0.0000 44

  9 omega  -62.00   -5.60   1.2000    3.0000
omega____ theta____ kappa____ phi______ omega'___ theta'___ frames
    -      -83.1433   75.0000    0.0000    0.0000    0.0000 47

 10 omega   59.00  111.80   1.2000    3.0000
omega____ theta____ kappa____ phi______ omega'___ theta'___ frames
    -       84.3933  -45.0000  120.0000    0.0000    0.0000 44

 11 omega  106.00  158.80   1.2000    3.0000
omega____ theta____ kappa____ phi______ omega'___ theta'___ frames
    -       84.3933   49.0000  168.0000    0.0000    0.0000 44

 12 omega    7.00   64.60   1.2000    3.0000
omega____ theta____ kappa____ phi______ omega'___ theta'___ frames
    -       84.3933  -75.0000  120.0000    0.0000    0.0000 48

 13 omega   61.00  117.40   1.2000    3.0000
omega____ theta____ kappa____ phi______ omega'___ theta'___ frames
    -       84.3933  -75.0000    0.0000    0.0000    0.0000 47

 14 omega  105.00  157.80   1.2000    3.0000
omega____ theta____ kappa____ phi______ omega'___ theta'___ frames
    -       84.3933   55.0000  213.0000    0.0000    0.0000 44

 15 phi     -2.00   61.60   1.2000    3.0000
omega____ theta____ kappa____ phi______ omega'___ theta'___ frames
 -40.0000  -83.1433    0.0000     -        0.0000    0.0000 53

 16 phi   -180.00 -118.80   1.2000    3.0000
omega____ theta____ kappa____ phi______ omega'___ theta'___ frames
 -40.0000  -83.1433    0.0000     -        0.0000    0.0000 51

 17 phi     28.00   91.60   1.2000    3.0000
omega____ theta____ kappa____ phi______ omega'___ theta'___ frames
 -40.0000  -83.1433    0.0000     -        0.0000    0.0000 53

 18 omega -107.00  -49.40   1.2000    3.0000
omega____ theta____ kappa____ phi______ omega'___ theta'___ frames
    -      -83.1433  -75.0000  120.0000    0.0000    0.0000 48

 19 phi    -62.00    2.80   1.2000    3.0000
omega____ theta____ kappa____ phi______ omega'___ theta'___ frames
 -40.0000  -83.1433    0.0000     -        0.0000    0.0000 54

 20 omega  -62.00  -38.00   1.2000    3.0000
omega____ theta____ kappa____ phi______ omega'___ theta'___ frames
    -      -83.1433   28.0000 -163.0000    0.0000    0.0000 20

;
_diffrn_measurement_device_type 'Oxford Diffraction Gemini Ultra'
_diffrn_measurement_method omega-scan
_diffrn_radiation_monochromator graphite
_diffrn_radiation_probe x-ray
_diffrn_radiation_source 'Enhance (Cu) X-ray Source'
_diffrn_radiation_type CuK\a
_diffrn_radiation_wavelength 1.54184
_diffrn_reflns_av_R_equivalents 0.0722
_diffrn_reflns_av_sigmaI/netI 0.1307
_diffrn_reflns_limit_h_max 10
_diffrn_reflns_limit_h_min -10
_diffrn_reflns_limit_k_max 6
_diffrn_reflns_limit_k_min -6
_diffrn_reflns_limit_l_max 22
_diffrn_reflns_limit_l_min -22
_diffrn_reflns_number 6887
_diffrn_reflns_reduction_process
;
;
_diffrn_reflns_theta_full 62.63
_diffrn_reflns_theta_max 62.63
_diffrn_reflns_theta_min 2.26
_diffrn_standards_decay_% 0
_diffrn_standards_number 0
_exptl_absorpt_coefficient_mu 2.798
_exptl_absorpt_correction_T_max 1.00000
_exptl_absorpt_correction_T_min 0.70072
_exptl_absorpt_correction_type multi-scan
_exptl_absorpt_process_details
;
CrysAlis RED, Oxford Diffraction Ltd.,
Version 1.171.32.5 (release 08-05-2007 CrysAlis171 .NET)
Empirical absorption correction using spherical harmonics,
 implemented in SCALE3 ABSPACK scaling algorithm.
;
_exptl_crystal_colour colourless
_exptl_crystal_density_diffrn 1.318
_exptl_crystal_density_method 'Not Measured'
_exptl_crystal_description 'flat rod'
_exptl_crystal_F_000 420
_exptl_crystal_size_max 0.310
_exptl_crystal_size_mid 0.160
_exptl_crystal_size_min 0.080
_refine_diff_density_max 1.109
_refine_diff_density_min -0.402
_refine_diff_density_rms 0.071
_refine_ls_abs_structure_details 'Flack H.D. (1983), Acta Cryst. A39, 876-881'
_refine_ls_abs_structure_Flack 0.07(3)
_refine_ls_extinction_method none
_refine_ls_goodness_of_fit_ref 0.833
_refine_ls_hydrogen_treatment constr
_refine_ls_matrix_type full
_refine_ls_number_parameters 229
_refine_ls_number_reflns 2819
_refine_ls_number_restraints 1
_refine_ls_restrained_S_all 0.833
_refine_ls_R_factor_all 0.0826
_refine_ls_R_factor_gt 0.0480
_refine_ls_shift/su_max 0.001
_refine_ls_shift/su_mean 0.000
_refine_ls_structure_factor_coef Fsqd
_refine_ls_weighting_details 'calc w=1/[\s^2^(Fo^2^)+(0.0441P)^2^]         where P=(Fo^2^+2Fc^2^)/3'
_refine_ls_weighting_scheme calc
_refine_ls_wR_factor_gt 0.0879
_refine_ls_wR_factor_ref 0.0943
_reflns_number_gt 1736
_reflns_number_total 2819
_reflns_threshold_expression I>2\s(I)
_cod_data_source_file ol8002749-file004.cif
_cod_data_source_block g202
_cod_depositor_comments
;
The following automatic conversions were performed:

'_symmetry_cell_setting' value 'Monoclinic' changed to 'monoclinic'
according to /home/saulius/struct/CIF-dictionaries/cif_core.dic
dictionary named 'cif_core.dic' version 2.4.1 from 2010-06-29.

Automatic conversion script
Id: cif_fix_values 1715 2011-07-08 13:25:40Z adriana 
;
_cod_original_sg_symbol_H-M 'P 21'
_cod_database_code 1504610

loop_
_symmetry_equiv_pos_site_id
_symmetry_equiv_pos_as_xyz
1 x,y,z
2 -x,1/2+y,-z

loop_
_atom_site_aniso_label
_atom_site_aniso_U_11
_atom_site_aniso_U_22
_atom_site_aniso_U_33
_atom_site_aniso_U_23
_atom_site_aniso_U_13
_atom_site_aniso_U_12
Br1 0.0545(4) 0.0671(6) 0.0274(3) 0.0077(7) 0.0067(2) 0.0066(8)
N1 0.034(3) 0.037(4) 0.023(3) 0.002(3) -0.003(2) 0.011(3)
N2 0.031(3) 0.053(5) 0.024(3) -0.006(3) 0.000(2) 0.001(3)
C1 0.034(4) 0.052(9) 0.032(4) 0.015(4) 0.009(3) 0.016(4)
C2 0.034(4) 0.056(7) 0.024(3) -0.005(3) -0.007(3) -0.009(3)
C3 0.034(4) 0.065(8) 0.028(3) 0.019(5) -0.004(3) 0.006(5)
C4 0.032(4) 0.032(5) 0.020(3) 0.000(3) -0.002(3) -0.001(4)
C5 0.052(5) 0.021(5) 0.025(4) 0.001(3) 0.002(3) 0.005(4)
C6 0.043(4) 0.031(5) 0.029(4) -0.010(3) -0.002(3) 0.003(4)
C7 0.068(5) 0.079(10) 0.032(3) 0.008(4) -0.002(3) 0.000(5)
C8 0.031(3) 0.049(7) 0.017(3) -0.001(3) -0.006(3) 0.003(3)
C9 0.035(4) 0.058(7) 0.024(3) 0.001(3) -0.001(3) -0.001(3)
C10 0.036(4) 0.034(6) 0.025(3) -0.011(3) 0.000(3) 0.004(3)
C11 0.035(4) 0.030(5) 0.017(3) -0.005(3) 0.003(3) 0.000(3)
C12 0.039(4) 0.026(5) 0.028(3) -0.006(3) 0.005(3) -0.001(4)
C13 0.042(4) 0.042(5) 0.028(3) -0.003(4) -0.001(3) 0.008(4)
C14 0.044(4) 0.058(6) 0.050(3) -0.007(7) -0.002(3) -0.013(6)
C15 0.045(5) 0.057(6) 0.050(4) 0.008(4) -0.006(4) 0.006(4)
C16 0.040(4) 0.063(6) 0.018(3) 0.002(3) 0.001(3) -0.006(4)
C17 0.041(4) 0.039(5) 0.019(3) 0.000(3) 0.004(3) -0.010(4)
C18 0.053(4) 0.053(7) 0.030(3) 0.004(5) 0.003(3) 0.000(6)
C19 0.047(4) 0.059(8) 0.046(4) 0.013(6) 0.004(3) 0.009(6)
C20 0.061(5) 0.061(7) 0.023(4) 0.004(4) -0.002(4) -0.004(5)
C21 0.059(5) 0.059(7) 0.027(4) -0.011(4) 0.003(4) -0.011(5)
C22 0.043(4) 0.042(5) 0.035(4) -0.002(4) 0.014(3) 0.001(4)

loop_
_atom_site_label
_atom_site_type_symbol
_atom_site_thermal_displace_type
_atom_site_fract_x
_atom_site_fract_y
_atom_site_fract_z
_atom_site_occupancy
_atom_site_U_iso_or_equiv
_atom_site_calc_flag
_atom_site_refinement_flags
Br1 Br Uani 0.62458(7) 0.5504(2) 1.11270(3) 1.000 0.0495(3) . .
N1 N Uani 0.8586(5) 0.7416(11) 0.8398(2) 1.000 0.0318(19) . .
N2 N Uani 0.9271(5) 0.8986(11) 0.7109(2) 1.000 0.036(2) . .
C1 C Uani 0.7002(7) 0.6178(15) 1.0269(3) 1.000 0.039(4) . .
C2 C Uani 0.6594(6) 0.4638(13) 0.9743(3) 1.000 0.039(3) . .
C3 C Uani 0.7116(6) 0.515(2) 0.9113(3) 1.000 0.043(3) . .
C4 C Uani 0.7984(7) 0.7014(14) 0.9031(3) 1.000 0.028(2) . .
C5 C Uani 0.8348(7) 0.8598(13) 0.9587(3) 1.000 0.033(3) . .
C6 C Uani 0.7859(7) 0.8118(14) 1.0222(3) 1.000 0.035(3) . .
C7 C Uani 0.8276(7) 0.9843(17) 1.0803(3) 1.000 0.060(4) . .
C8 C Uani 0.9425(6) 0.9557(12) 0.8337(3) 1.000 0.033(3) . .
C9 C Uani 1.0264(6) 0.9446(13) 0.7719(3) 1.000 0.039(3) . .
C10 C Uani 0.8604(6) 0.6660(12) 0.7181(3) 1.000 0.032(3) . .
C11 C Uani 0.7668(6) 0.6662(12) 0.7767(2) 1.000 0.027(2) . .
C12 C Uani 0.6328(6) 0.8294(13) 0.7594(3) 1.000 0.031(2) . .
C13 C Uani 0.5144(7) 0.7148(14) 0.7106(3) 1.000 0.038(2) . .
C14 C Uani 0.4285(6) 0.532(2) 0.7459(3) 1.000 0.051(3) . .
C15 C Uani 0.4161(7) 0.9054(14) 0.6747(4) 1.000 0.052(3) . .
C16 C Uani 1.0005(7) 0.9130(13) 0.6486(3) 1.000 0.041(3) . .
C17 C Uani 0.8900(7) 0.9068(13) 0.5846(3) 1.000 0.033(2) . .
C18 C Uani 0.7883(7) 1.084(2) 0.5749(3) 1.000 0.046(3) . .
C19 C Uani 0.6896(7) 1.082(2) 0.5166(3) 1.000 0.051(3) . .
C20 C Uani 0.6919(8) 0.9055(16) 0.4685(3) 1.000 0.049(3) . .
C21 C Uani 0.7907(8) 0.7274(16) 0.4788(3) 1.000 0.049(3) . .
C22 C Uani 0.8934(7) 0.7277(13) 0.5373(3) 1.000 0.039(3) . .
H2 H Uiso 0.59900 0.32890 0.97970 1.000 0.0470 calc R
H3 H Uiso 0.68380 0.41230 0.87340 1.000 0.0520 calc R
H5 H Uiso 0.89220 0.99840 0.95310 1.000 0.0400 calc R
H7A H Uiso 0.74270 1.02020 1.10350 1.000 0.0730 calc R
H7B H Uiso 0.86440 1.13390 1.06230 1.000 0.0730 calc R
H7C H Uiso 0.90280 0.91100 1.11280 1.000 0.0730 calc R
H8A H Uiso 1.01100 0.97640 0.87560 1.000 0.0400 calc R
H8B H Uiso 0.87740 1.09740 0.82940 1.000 0.0400 calc R
H9A H Uiso 1.07730 1.09920 0.76700 1.000 0.0470 calc R
H9B H Uiso 1.09950 0.81450 0.77820 1.000 0.0470 calc R
H10A H Uiso 0.93650 0.54140 0.72670 1.000 0.0380 calc R
H10B H Uiso 0.80000 0.62450 0.67490 1.000 0.0380 calc R
H11 H Uiso 0.73280 0.49770 0.78320 1.000 0.0330 calc R
H12A H Uiso 0.59310 0.87110 0.80240 1.000 0.0370 calc R
H12B H Uiso 0.66350 0.98130 0.73900 1.000 0.0370 calc R
H13 H Uiso 0.56190 0.62750 0.67480 1.000 0.0450 calc R
H14A H Uiso 0.49390 0.40870 0.76770 1.000 0.0610 calc R
H14B H Uiso 0.35700 0.45530 0.71220 1.000 0.0610 calc R
H14C H Uiso 0.37880 0.61270 0.78070 1.000 0.0610 calc R
H15A H Uiso 0.36790 0.99450 0.70850 1.000 0.0620 calc R
H15B H Uiso 0.34320 0.82760 0.64190 1.000 0.0620 calc R
H15C H Uiso 0.47350 1.01720 0.65040 1.000 0.0620 calc R
H16A H Uiso 1.06820 0.77590 0.64760 1.000 0.0490 calc R
H16B H Uiso 1.05710 1.06420 0.64920 1.000 0.0490 calc R
H18 H Uiso 0.78510 1.20770 0.60800 1.000 0.0540 calc R
H19 H Uiso 0.61880 1.20530 0.51000 1.000 0.0610 calc R
H20 H Uiso 0.62480 0.90820 0.42820 1.000 0.0590 calc R
H21 H Uiso 0.79100 0.60080 0.44630 1.000 0.0580 calc R
H22 H Uiso 0.96430 0.60430 0.54380 1.000 0.0470 calc R

loop_
_atom_type_symbol
_atom_type_description
_atom_type_scat_dispersion_real
_atom_type_scat_dispersion_imag
_atom_type_scat_source
N N 0.0311 0.0180 'International Tables Vol C Tables 4.2.6.8 and 6.1.1.4'
Br Br -0.6763 1.2805 'International Tables Vol C Tables 4.2.6.8 and 6.1.1.4'
H H 0.0000 0.0000 'International Tables Vol C Tables 4.2.6.8 and 6.1.1.4'
C C 0.0181 0.0091 'International Tables Vol C Tables 4.2.6.8 and 6.1.1.4'

loop_
_geom_angle_atom_site_label_1
_geom_angle_atom_site_label_2
_geom_angle_atom_site_label_3
_geom_angle
_geom_angle_publ_flag
C4 N1 C8 118.1(5) yes
C4 N1 C11 115.8(5) yes
C8 N1 C11 115.4(4) yes
C9 N2 C10 108.4(5) yes
C9 N2 C16 111.5(5) yes
C10 N2 C16 112.1(5) yes
Br1 C1 C2 116.4(5) yes
Br1 C1 C6 119.4(5) yes
C2 C1 C6 124.2(6) no
C1 C2 C3 116.6(7) no
C2 C3 C4 122.6(7) no
N1 C4 C3 121.8(6) yes
N1 C4 C5 119.4(6) yes
C3 C4 C5 118.8(6) no
C4 C5 C6 119.9(6) no
C1 C6 C5 117.9(6) no
C1 C6 C7 123.8(6) no
C5 C6 C7 118.3(6) no
N1 C8 C9 111.7(5) yes
N2 C9 C8 109.4(5) yes
N2 C10 C11 111.3(5) yes
N1 C11 C10 108.0(4) yes
N1 C11 C12 113.0(5) yes
C10 C11 C12 110.6(4) no
C11 C12 C13 113.8(6) no
C12 C13 C14 112.0(5) no
C12 C13 C15 111.0(6) no
C14 C13 C15 111.0(6) no
N2 C16 C17 110.5(5) yes
C16 C17 C18 119.2(6) no
C16 C17 C22 120.7(6) no
C18 C17 C22 120.0(6) no
C17 C18 C19 119.6(8) no
C18 C19 C20 121.2(8) no
C19 C20 C21 119.2(6) no
C20 C21 C22 120.5(7) no
C17 C22 C21 119.4(7) no
C1 C2 H2 122.00 no
C3 C2 H2 122.00 no
C2 C3 H3 119.00 no
C4 C3 H3 119.00 no
C4 C5 H5 120.00 no
C6 C5 H5 120.00 no
C6 C7 H7A 109.00 no
C6 C7 H7B 109.00 no
C6 C7 H7C 109.00 no
H7A C7 H7B 109.00 no
H7A C7 H7C 110.00 no
H7B C7 H7C 109.00 no
N1 C8 H8A 109.00 no
N1 C8 H8B 109.00 no
C9 C8 H8A 109.00 no
C9 C8 H8B 109.00 no
H8A C8 H8B 108.00 no
N2 C9 H9A 110.00 no
N2 C9 H9B 110.00 no
C8 C9 H9A 110.00 no
C8 C9 H9B 110.00 no
H9A C9 H9B 108.00 no
N2 C10 H10A 109.00 no
N2 C10 H10B 109.00 no
C11 C10 H10A 109.00 no
C11 C10 H10B 109.00 no
H10A C10 H10B 108.00 no
N1 C11 H11 108.00 no
C10 C11 H11 108.00 no
C12 C11 H11 108.00 no
C11 C12 H12A 109.00 no
C11 C12 H12B 109.00 no
C13 C12 H12A 109.00 no
C13 C12 H12B 109.00 no
H12A C12 H12B 108.00 no
C12 C13 H13 107.00 no
C14 C13 H13 108.00 no
C15 C13 H13 108.00 no
C13 C14 H14A 109.00 no
C13 C14 H14B 110.00 no
C13 C14 H14C 110.00 no
H14A C14 H14B 109.00 no
H14A C14 H14C 109.00 no
H14B C14 H14C 109.00 no
C13 C15 H15A 110.00 no
C13 C15 H15B 109.00 no
C13 C15 H15C 110.00 no
H15A C15 H15B 109.00 no
H15A C15 H15C 109.00 no
H15B C15 H15C 109.00 no
N2 C16 H16A 110.00 no
N2 C16 H16B 110.00 no
C17 C16 H16A 110.00 no
C17 C16 H16B 110.00 no
H16A C16 H16B 108.00 no
C17 C18 H18 120.00 no
C19 C18 H18 120.00 no
C18 C19 H19 119.00 no
C20 C19 H19 119.00 no
C19 C20 H20 120.00 no
C21 C20 H20 120.00 no
C20 C21 H21 120.00 no
C22 C21 H21 120.00 no
C17 C22 H22 120.00 no
C21 C22 H22 120.00 no

loop_
_geom_bond_atom_site_label_1
_geom_bond_atom_site_label_2
_geom_bond_distance
_geom_bond_publ_flag
Br1 C1 1.942(6) yes
N1 C4 1.444(7) yes
N1 C8 1.435(9) yes
N1 C11 1.484(6) yes
N2 C9 1.450(7) yes
N2 C10 1.446(9) yes
N2 C16 1.476(7) yes
C1 C2 1.362(9) no
C1 C6 1.350(11) no
C2 C3 1.414(8) no
C3 C4 1.334(12) no
C4 C5 1.414(9) no
C5 C6 1.406(9) no
C6 C7 1.507(10) no
C8 C9 1.524(8) no
C10 C11 1.527(7) no
C11 C12 1.548(9) no
C12 C13 1.515(9) no
C13 C14 1.511(11) no
C13 C15 1.518(10) no
C16 C17 1.532(9) no
C17 C18 1.363(11) no
C17 C22 1.365(9) no
C18 C19 1.384(9) no
C19 C20 1.364(12) no
C20 C21 1.349(12) no
C21 C22 1.409(9) no
C2 H2 0.9500 no
C3 H3 0.9500 no
C5 H5 0.9500 no
C7 H7A 0.9800 no
C7 H7B 0.9800 no
C7 H7C 0.9800 no
C8 H8A 0.9900 no
C8 H8B 0.9900 no
C9 H9A 0.9900 no
C9 H9B 0.9900 no
C10 H10A 0.9900 no
C10 H10B 0.9900 no
C11 H11 1.0000 no
C12 H12A 0.9900 no
C12 H12B 0.9900 no
C13 H13 1.0000 no
C14 H14A 0.9800 no
C14 H14B 0.9800 no
C14 H14C 0.9800 no
C15 H15A 0.9800 no
C15 H15B 0.9800 no
C15 H15C 0.9800 no
C16 H16A 0.9900 no
C16 H16B 0.9900 no
C18 H18 0.9500 no
C19 H19 0.9500 no
C20 H20 0.9500 no
C21 H21 0.9500 no
C22 H22 0.9500 no

loop_
_geom_contact_atom_site_label_1
_geom_contact_atom_site_label_2
_geom_contact_distance
_geom_contact_site_symmetry_2
_geom_contact_publ_flag
Br1 H7A 3.1500 1_545 no
Br1 H7A 2.8400 . no
Br1 H2 3.0200 2_657 no
Br1 H12A 2.9500 2_647 no
Br1 H14C 3.2100 2_647 no
N1 N2 2.827(6) . no
N2 N1 2.827(6) . no
N1 H7C 2.9500 2_747 no
N2 H12B 2.6200 . no
N2 H18 2.8600 . no
C3 C12 3.466(10) . no
C12 C3 3.466(10) . no
C1 H2 3.0100 2_657 no
C2 H7B 3.0400 1_545 no
C3 H11 2.5600 . no
C3 H12A 3.0300 . no
C4 H12A 2.7500 . no
C5 H8A 2.5400 . no
C5 H8B 2.9400 . no
C8 H12B 3.0200 . no
C8 H7C 3.0300 2_757 no
C8 H5 2.4600 . no
C10 H13 2.8200 . no
C11 H3 2.5600 . no
C11 H14A 2.9000 . no
C12 H8B 2.9300 . no
C13 H10B 2.8800 . no
C14 H11 2.8500 . no
C15 H21 3.0800 2_656 no
C16 H21 3.0300 2_756 no
C17 H10B 2.5800 . no
C22 H10B 3.0000 . no
C22 H22 3.0300 2_756 no
H2 Br1 3.0200 2_647 no
H2 C1 3.0100 2_647 no
H3 C11 2.5600 . no
H3 H11 1.9400 . no
H3 H14A 2.5700 . no
H5 C8 2.4600 . no
H5 H7B 2.3200 . no
H5 H8A 1.9900 . no
H5 H8B 2.4900 . no
H7A Br1 2.8400 . no
H7A Br1 3.1500 1_565 no
H7B C2 3.0400 1_565 no
H7B H5 2.3200 . no
H7B H8A 2.4700 2_757 no
H7C N1 2.9500 2_757 no
H7C C8 3.0300 2_747 no
H7C H8A 2.5400 2_747 no
H8A C5 2.5400 . no
H8A H5 1.9900 . no
H8A H7B 2.4700 2_747 no
H8A H7C 2.5400 2_757 no
H8B C5 2.9400 . no
H8B C12 2.9300 . no
H8B H5 2.4900 . no
H8B H12B 2.5900 . no
H9A H16B 2.3100 . no
H9B H10A 2.3000 . no
H9B H16A 2.5600 . no
H10A H9B 2.3000 . no
H10A H16A 2.4600 . no
H10B C13 2.8800 . no
H10B C17 2.5800 . no
H10B C22 3.0000 . no
H10B H13 2.2200 . no
H11 C3 2.5600 . no
H11 C14 2.8500 . no
H11 H3 1.9400 . no
H11 H14A 2.2700 . no
H12A C3 3.0300 . no
H12A C4 2.7500 . no
H12A H14C 2.4500 . no
H12A Br1 2.9500 2_657 no
H12B N2 2.6200 . no
H12B C8 3.0200 . no
H12B H8B 2.5900 . no
H12B H15C 2.3400 . no
H13 C10 2.8200 . no
H13 H10B 2.2200 . no
H14A C11 2.9000 . no
H14A H3 2.5700 . no
H14A H11 2.2700 . no
H14B H15A 2.5600 1_545 no
H14B H15B 2.4800 . no
H14C H12A 2.4500 . no
H14C H15A 2.5500 . no
H14C Br1 3.2100 2_657 no
H15A H14B 2.5600 1_565 no
H15A H14C 2.5500 . no
H15B H14B 2.4800 . no
H15B H16A 2.5900 1_455 no
H15B H21 2.5200 2_656 no
H15C H12B 2.3400 . no
H16A H9B 2.5600 . no
H16A H10A 2.4600 . no
H16A H15B 2.5900 1_655 no
H16A H22 2.3600 . no
H16B H9A 2.3100 . no
H16B H21 2.4900 2_756 no
H18 N2 2.8600 . no
H21 C15 3.0800 2_646 no
H21 C16 3.0300 2_746 no
H21 H15B 2.5200 2_646 no
H21 H16B 2.4900 2_746 no
H22 H16A 2.3600 . no
H22 C22 3.0300 2_746 no

loop_
_geom_hbond_atom_site_label_D
_geom_hbond_atom_site_label_H
_geom_hbond_atom_site_label_A
_geom_hbond_distance_DH
_geom_hbond_distance_HA
_geom_hbond_distance_DA
_geom_hbond_angle_DHA
_geom_hbond_publ_flag
C7 H7A Br1 0.9800 2.8400 3.172(8) 101.00 yes
C12 H12B N2 0.9900 2.6200 3.033(7) 105.00 yes

loop_
_geom_torsion_atom_site_label_1
_geom_torsion_atom_site_label_2
_geom_torsion_atom_site_label_3
_geom_torsion_atom_site_label_4
_geom_torsion
_geom_torsion_publ_flag
C8 N1 C11 C12 -73.5(6) no
C8 N1 C4 C5 -5.9(9) no
C4 N1 C8 C9 166.8(5) no
C11 N1 C8 C9 -50.0(7) no
C11 N1 C4 C3 32.6(9) no
C11 N1 C4 C5 -149.0(6) no
C4 N1 C11 C12 70.6(7) no
C8 N1 C11 C10 49.2(7) no
C8 N1 C4 C3 175.6(6) no
C4 N1 C11 C10 -166.7(6) no
C10 N2 C16 C17 67.9(7) no
C16 N2 C10 C11 -171.7(5) no
C16 N2 C9 C8 173.7(6) no
C9 N2 C10 C11 64.9(6) no
C9 N2 C16 C17 -170.4(6) no
C10 N2 C9 C8 -62.5(6) no
C6 C1 C2 C3 -0.1(11) no
Br1 C1 C2 C3 178.7(5) no
C2 C1 C6 C5 0.8(11) no
Br1 C1 C6 C5 -177.9(5) no
C2 C1 C6 C7 178.5(7) no
Br1 C1 C6 C7 -0.2(10) no
C1 C2 C3 C4 1.1(11) no
C2 C3 C4 C5 -2.7(11) no
C2 C3 C4 N1 175.7(6) no
C3 C4 C5 C6 3.4(10) no
N1 C4 C5 C6 -175.1(6) no
C4 C5 C6 C7 179.7(6) no
C4 C5 C6 C1 -2.4(10) no
N1 C8 C9 N2 55.3(7) no
N2 C10 C11 N1 -56.1(6) no
N2 C10 C11 C12 68.0(6) no
N1 C11 C12 C13 -161.2(5) no
C10 C11 C12 C13 77.6(6) no
C11 C12 C13 C15 -158.1(5) no
C11 C12 C13 C14 77.2(7) no
N2 C16 C17 C18 60.8(8) no
N2 C16 C17 C22 -119.7(7) no
C16 C17 C18 C19 178.9(7) no
C22 C17 C18 C19 -0.6(11) no
C16 C17 C22 C21 -179.7(6) no
C18 C17 C22 C21 -0.3(10) no
C17 C18 C19 C20 0.1(12) no
C18 C19 C20 C21 1.3(12) no
C19 C20 C21 C22 -2.1(11) no
C20 C21 C22 C17 1.7(11) no

loop_
_cod_related_entry_id
_cod_related_entry_database
_cod_related_entry_code
1 ChemSpider 21195081
